data_7209907
loop_
_publ_author_name
'Sun, Xiao-Li'
'Shen, Bing-Xue'
'Zang, Shuang-Quan'
'Du, Chen-Xia'

_publ_section_title
;
 Effect of lanthanide contraction on crystal structures of Ln(iii)
 coordination polymers with dinuclear SBUs based on
 3-(4-hydroxypyridinium-1-yl) phthalic acid and oxalic acid
;
_journal_issue 29
_journal_name_full CrystEngComm
_journal_page_first 5910
_journal_paper_doi 10.1039/c3ce40236c
_journal_volume 15
_journal_year 2013
_chemical_formula_moiety 'C14 H11 La N O9, 3(H2 O)'
_chemical_formula_sum 'C14 H17 La N O12'
_chemical_formula_weight 530.20
_chemical_name_systematic
;
?
;
_space_group_IT_number 2
_symmetry_cell_setting triclinic
_symmetry_space_group_name_Hall '-P 1'
_symmetry_space_group_name_H-M 'P -1'
_atom_sites_solution_hydrogens geom
_atom_sites_solution_primary direct
_atom_sites_solution_secondary difmap
_audit_creation_method SHELXL-97
_cell_angle_alpha 112.188(4)
_cell_angle_beta 93.106(3)
_cell_angle_gamma 104.943(4)
_cell_formula_units_Z 2
_cell_length_a 7.7424(3)
_cell_length_b 10.6628(6)
_cell_length_c 12.8135(4)
_cell_measurement_reflns_used 4248
_cell_measurement_temperature 296(2)
_cell_measurement_theta_max 29.2127
_cell_measurement_theta_min 2.9463
_cell_volume 932.69(8)
_computing_cell_refinement 'Bruker FRAMBO'
_computing_data_collection 'Bruker FRAMBO'
_computing_data_reduction 'Bruker SAINT'
_computing_molecular_graphics 'Bruker SHELXTL'
_computing_publication_material 'Bruker SHELXTL'
_computing_structure_refinement 'SHELXL-97 (Sheldrick, 1997)'
_computing_structure_solution 'SHELXS-97 (Sheldrick, 1990)'
_diffrn_ambient_temperature 296(2)
_diffrn_measured_fraction_theta_full 0.998
_diffrn_measured_fraction_theta_max 0.998
_diffrn_measurement_device_type 'multiwire proportional'
_diffrn_measurement_method 'phi and omega scans'
_diffrn_radiation_monochromator graphite
_diffrn_radiation_source 'fine-focus sealed tube'
_diffrn_radiation_type MoK\a
_diffrn_radiation_wavelength 0.71073
_diffrn_reflns_av_R_equivalents 0.0325
_diffrn_reflns_av_sigmaI/netI 0.0517
_diffrn_reflns_limit_h_max 7
_diffrn_reflns_limit_h_min -9
_diffrn_reflns_limit_k_max 12
_diffrn_reflns_limit_k_min -11
_diffrn_reflns_limit_l_max 14
_diffrn_reflns_limit_l_min -15
_diffrn_reflns_number 6057
_diffrn_reflns_theta_full 25.00
_diffrn_reflns_theta_max 25.00
_diffrn_reflns_theta_min 2.95
_exptl_absorpt_coefficient_mu 2.355
_exptl_absorpt_correction_T_max 1.00000
_exptl_absorpt_correction_T_min 0.96618
_exptl_absorpt_correction_type multi-scan
_exptl_absorpt_process_details 'SADABS(Bruker, 2009)'
_exptl_crystal_density_diffrn 1.888
_exptl_crystal_density_method 'not measured'
_exptl_crystal_F_000 522
_exptl_crystal_size_max 0.25
_exptl_crystal_size_mid 0.20
_exptl_crystal_size_min 0.17
_refine_diff_density_max 0.740
_refine_diff_density_min -0.677
_refine_diff_density_rms 0.104
_refine_ls_extinction_method none
_refine_ls_goodness_of_fit_ref 1.039
_refine_ls_hydrogen_treatment constr
_refine_ls_matrix_type full
_refine_ls_number_parameters 276
_refine_ls_number_reflns 3282
_refine_ls_number_restraints 12
_refine_ls_restrained_S_all 1.043
_refine_ls_R_factor_all 0.0339
_refine_ls_R_factor_gt 0.0299
_refine_ls_shift/su_max 0.001
_refine_ls_shift/su_mean 0.000
_refine_ls_structure_factor_coef Fsqd
_refine_ls_weighting_details 'calc w=1/[\s^2^(Fo^2^)+(0.0165P)^2^+1.0820P] where P=(Fo^2^+2Fc^2^)/3'
_refine_ls_weighting_scheme calc
_refine_ls_wR_factor_gt 0.0624
_refine_ls_wR_factor_ref 0.0646
_reflns_number_gt 3027
_reflns_number_total 3282
_reflns_threshold_expression >2sigma(I)
_cod_data_source_file c3ce40236c.txt
_cod_data_source_block 1
_cod_depositor_comments
;
The following automatic conversions were performed:

'_symmetry_cell_setting' value 'Triclinic' changed to 'triclinic'
according to /home/saulius/struct/CIF-dictionaries/cif_core.dic
dictionary named 'cif_core.dic' version 2.4.2 from 2011-04-26.

Automatic conversion script
Id: cif_fix_values 1891 2012-01-12 08:04:46Z andrius 
;
_cod_original_cell_volume 932.69(7)
_cod_database_code 7209907

loop_
_symmetry_equiv_pos_as_xyz
'x, y, z'
'-x, -y, -z'

loop_
_atom_site_label
_atom_site_type_symbol
_atom_site_fract_x
_atom_site_fract_y
_atom_site_fract_z
_atom_site_U_iso_or_equiv
_atom_site_adp_type
_atom_site_occupancy
_atom_site_symmetry_multiplicity
_atom_site_calc_flag
_atom_site_refinement_flags
_atom_site_disorder_assembly
_atom_site_disorder_group
La1 La 0.18288(3) 0.05786(2) 0.659058(17) 0.01839(9) Uani 1 1 d . . 2
O1 O 0.2678(4) 0.3030(3) 0.6399(2) 0.0335(8) Uani 1 1 d . . 2
O2 O 0.1004(4) 0.1228(3) 0.4859(2) 0.0248(7) Uani 1 1 d . . 2
O3 O 0.0311(4) 0.0646(3) 0.2486(2) 0.0288(7) Uani 1 1 d . . 2
O4 O 0.3287(5) 0.1049(4) 0.2689(3) 0.0506(10) Uani 1 1 d . . 2
O5 O 0.3369(4) 0.2161(3) -0.1452(2) 0.0343(8) Uani 1 1 d . . 2
O6 O 0.2755(4) -0.1026(3) 0.4771(2) 0.0265(7) Uani 1 1 d . A 2
O7 O 0.5162(4) 0.1278(3) 0.6364(2) 0.0311(7) Uani 1 1 d . . 2
O1W O -0.0460(4) 0.2011(4) 0.7264(3) 0.0423(9) Uani 1 1 d . B 2
H1WA H -0.0889 0.1946 0.7733 0.051 Uiso 1 1 d R B 2
H1WB H -0.1120 0.1857 0.6780 0.063 Uiso 1 1 d R B 2
O2W O 0.3211(4) -0.1028(3) 0.7190(2) 0.0388(8) Uani 1 1 d . C 2
H2WA H 0.2609 -0.1505 0.7380 0.047 Uiso 1 1 d R C 2
H2WB H 0.4090 -0.0619 0.7536 0.058 Uiso 1 1 d R C 2
O3W O 0.7068(6) 0.1727(5) 0.8812(3) 0.0837(15) Uani 1 1 d . D 2
H3WA H 0.6980 0.1009 0.8425 0.125 Uiso 1 1 d R D 2
H3WB H 0.6194 0.1835 0.8754 0.125 Uiso 1 1 d R D 2
C1 C 0.1923(5) 0.2538(4) 0.5382(3) 0.0211(9) Uani 1 1 d . . 2
C2 C 0.1928(6) 0.1434(4) 0.2871(3) 0.0214(9) Uani 1 1 d . . 2
C3 C 0.2778(7) 0.5397(5) 0.3716(4) 0.0393(12) Uani 1 1 d . . 2
H3 H 0.2986 0.6027 0.3363 0.047 Uiso 1 1 calc R . 2
C4 C 0.2705(8) 0.5874(5) 0.4869(4) 0.0435(14) Uani 1 1 d . . 2
H4 H 0.2835 0.6829 0.5293 0.052 Uiso 1 1 calc R . 2
C5 C 0.2440(7) 0.4945(5) 0.5392(3) 0.0352(12) Uani 1 1 d . . 2
H5 H 0.2449 0.5285 0.6177 0.042 Uiso 1 1 calc R . 2
C6 C 0.2160(5) 0.3502(4) 0.4766(3) 0.0219(9) Uani 1 1 d . . 2
C7 C 0.2180(5) 0.2986(4) 0.3582(3) 0.0197(9) Uani 1 1 d . . 2
C8 C 0.2540(6) 0.3969(5) 0.3092(3) 0.0251(10) Uani 1 1 d . . 2
C9 C 0.4514(6) 0.3677(5) 0.0487(3) 0.0321(11) Uani 1 1 d . . 2
H9 H 0.5596 0.4103 0.0307 0.039 Uiso 1 1 calc R . 2
C10 C 0.4274(6) 0.4099(5) 0.1595(3) 0.0311(11) Uani 1 1 d . . 2
H10 H 0.5203 0.4807 0.2163 0.037 Uiso 1 1 calc R . 2
C11 C 0.1344(6) 0.2486(5) 0.1057(3) 0.0314(11) Uani 1 1 d . . 2
H11 H 0.0267 0.2092 0.1260 0.038 Uiso 1 1 calc R . 2
C12 C 0.1516(6) 0.2033(5) -0.0053(3) 0.0334(11) Uani 1 1 d . . 2
H12 H 0.0553 0.1338 -0.0603 0.040 Uiso 1 1 calc R . 2
C13 C 0.3131(6) 0.2593(5) -0.0400(3) 0.0264(10) Uani 1 1 d . . 2
C14 C 0.4302(6) -0.0671(4) 0.4534(3) 0.0234(9) Uani 1 1 d . . 2
N1 N 0.2717(5) 0.3514(4) 0.1894(3) 0.0263(8) Uani 1 1 d . . 2
O5W' O 0.2862(16) 0.805(2) 0.8881(15) 0.139(9) Uani 0.66(2) 1 d PG E 2
H5WC H 0.2508 0.8106 0.9509 0.209 Uiso 0.66(2) 1 d PR E 2
H5WD H 0.3767 0.7739 0.8726 0.209 Uiso 0.66(2) 1 d PR E 2
O5W O 0.320(2) 0.927(2) 0.9543(15) 0.072(5) Uani 0.34(2) 1 d PU E 1
H5WA H 0.4305 0.9731 0.9839 0.108 Uiso 0.34(2) 1 d PR E 1
H5WB H 0.2956 0.9686 1.0165 0.108 Uiso 0.34(2) 1 d PR E 1
O4W O 0.9024(15) 0.4882(10) 0.1532(14) 0.147(8) Uani 0.65(3) 1 d PU F 1
H4WA H 0.9379 0.5657 0.1827 0.220 Uiso 0.35(3) 1 d PR F 1
H4WB H 0.9807 0.4676 0.1875 0.220 Uiso 0.35(3) 1 d PR F 1
O4W' O 1.012(8) 0.522(4) 0.062(3) 0.33(3) Uani 0.35(3) 1 d P . 2
H4WC H 1.1116 0.5740 0.0564 0.495 Uiso 0.65(3) 1 d PR F 2
H4WD H 0.9501 0.5790 0.0692 0.495 Uiso 0.65(3) 1 d PR F 2

loop_
_atom_site_aniso_label
_atom_site_aniso_U_11
_atom_site_aniso_U_22
_atom_site_aniso_U_33
_atom_site_aniso_U_23
_atom_site_aniso_U_13
_atom_site_aniso_U_12
La1 0.02110(14) 0.01865(14) 0.01307(13) 0.00585(10) 0.00224(9) 0.00318(10)
O1 0.050(2) 0.0206(16) 0.0200(15) 0.0077(13) -0.0068(14) -0.0015(15)
O2 0.0289(16) 0.0214(16) 0.0177(14) 0.0078(12) -0.0014(12) -0.0014(13)
O3 0.0351(18) 0.0232(16) 0.0193(14) 0.0075(13) 0.0013(13) -0.0036(14)
O4 0.037(2) 0.042(2) 0.064(2) 0.0052(18) 0.0120(18) 0.0217(18)
O5 0.0399(19) 0.040(2) 0.0160(14) 0.0065(14) 0.0024(13) 0.0078(16)
O6 0.0228(16) 0.0258(17) 0.0249(15) 0.0052(13) 0.0074(13) 0.0046(13)
O7 0.0286(17) 0.0305(18) 0.0221(15) 0.0011(14) 0.0069(13) 0.0032(14)
O1W 0.0398(19) 0.058(2) 0.0346(17) 0.0186(17) 0.0070(15) 0.0241(18)
O2W 0.0414(19) 0.040(2) 0.0431(18) 0.0237(16) 0.0052(15) 0.0151(17)
O3W 0.069(3) 0.111(4) 0.066(3) 0.021(3) 0.004(2) 0.042(3)
C1 0.024(2) 0.022(2) 0.017(2) 0.0068(18) 0.0030(17) 0.0079(19)
C2 0.025(2) 0.022(2) 0.0171(19) 0.0088(18) 0.0068(17) 0.004(2)
C3 0.066(4) 0.025(3) 0.028(2) 0.016(2) 0.008(2) 0.009(3)
C4 0.077(4) 0.019(2) 0.028(2) 0.004(2) 0.010(2) 0.011(3)
C5 0.056(3) 0.026(3) 0.018(2) 0.005(2) 0.008(2) 0.010(2)
C6 0.025(2) 0.020(2) 0.020(2) 0.0074(18) 0.0019(17) 0.0076(19)
C7 0.019(2) 0.020(2) 0.0178(19) 0.0074(17) 0.0006(16) 0.0044(18)
C8 0.032(2) 0.021(2) 0.018(2) 0.0066(18) 0.0016(18) 0.004(2)
C9 0.035(3) 0.033(3) 0.019(2) 0.010(2) 0.0026(19) -0.003(2)
C10 0.030(2) 0.029(3) 0.020(2) 0.0056(19) -0.0033(19) -0.006(2)
C11 0.029(2) 0.032(3) 0.024(2) 0.011(2) 0.0004(19) -0.004(2)
C12 0.036(3) 0.034(3) 0.019(2) 0.007(2) -0.0027(19) 0.000(2)
C13 0.031(2) 0.030(3) 0.017(2) 0.0097(19) 0.0004(18) 0.007(2)
C14 0.030(2) 0.020(2) 0.022(2) 0.0101(18) 0.0023(18) 0.009(2)
N1 0.035(2) 0.023(2) 0.0136(16) 0.0052(15) 0.0018(15) 0.0019(17)
O5W' 0.115(8) 0.26(3) 0.182(15) 0.187(18) 0.094(9) 0.121(13)
O5W 0.087(10) 0.050(11) 0.075(10) 0.023(8) -0.002(8) 0.020(8)
O4W 0.112(9) 0.076(7) 0.185(14) -0.009(7) -0.027(7) 0.025(6)
O4W' 0.68(8) 0.21(3) 0.22(4) 0.09(4) 0.15(7) 0.30(4)

loop_
_atom_type_symbol
_atom_type_description
_atom_type_scat_dispersion_real
_atom_type_scat_dispersion_imag
_atom_type_scat_source
C C 0.0033 0.0016 'International Tables Vol C Tables 4.2.6.8 and 6.1.1.4'
H H 0.0000 0.0000 'International Tables Vol C Tables 4.2.6.8 and 6.1.1.4'
La La -0.2871 2.4523 'International Tables Vol C Tables 4.2.6.8 and 6.1.1.4'
N N 0.0061 0.0033 'International Tables Vol C Tables 4.2.6.8 and 6.1.1.4'
O O 0.0106 0.0060 'International Tables Vol C Tables 4.2.6.8 and 6.1.1.4'

loop_
_geom_angle_atom_site_label_1
_geom_angle_atom_site_label_2
_geom_angle_atom_site_label_3
_geom_angle
_geom_angle_site_symmetry_1
_geom_angle_site_symmetry_3
O5 La1 O3 84.85(9) 1_556 2_556
O5 La1 O2W 77.90(11) 1_556 .
O3 La1 O2W 70.13(10) 2_556 .
O5 La1 O7 77.08(9) 1_556 .
O3 La1 O7 143.26(10) 2_556 .
O2W La1 O7 74.91(10) . .
O5 La1 O2 151.51(9) 1_556 2_556
O3 La1 O2 68.78(8) 2_556 2_556
O2W La1 O2 101.87(10) . 2_556
O7 La1 O2 130.84(8) . 2_556
O5 La1 O6 135.37(10) 1_556 .
O3 La1 O6 116.42(9) 2_556 .
O2W La1 O6 74.25(9) . .
O7 La1 O6 62.46(8) . .
O2 La1 O6 69.42(9) 2_556 .
O5 La1 O1W 79.91(10) 1_556 .
O3 La1 O1W 72.35(11) 2_556 .
O2W La1 O1W 137.66(10) . .
O7 La1 O1W 133.45(10) . .
O2 La1 O1W 81.89(10) 2_556 .
O6 La1 O1W 142.16(9) . .
O5 La1 O1 80.23(10) 1_556 .
O3 La1 O1 137.57(10) 2_556 .
O2W La1 O1 142.32(10) . .
O7 La1 O1 70.51(10) . .
O2 La1 O1 111.81(9) 2_556 .
O6 La1 O1 101.75(9) . .
O1W La1 O1 66.04(11) . .
O5 La1 O2 129.14(10) 1_556 .
O3 La1 O2 127.03(9) 2_556 .
O2W La1 O2 144.66(9) . .
O7 La1 O2 88.54(9) . .
O2 La1 O2 65.80(10) 2_556 .
O6 La1 O2 70.41(9) . .
O1W La1 O2 75.63(9) . .
O1 La1 O2 49.15(8) . .
O5 La1 C1 104.45(11) 1_556 .
O3 La1 C1 138.56(11) 2_556 .
O2W La1 C1 151.03(10) . .
O7 La1 C1 77.52(11) . .
O2 La1 C1 89.47(10) 2_556 .
O6 La1 C1 85.29(10) . .
O1W La1 C1 69.86(10) . .
O1 La1 C1 24.24(9) . .
O2 La1 C1 24.94(9) . .
C1 O1 La1 95.7(2) . .
C1 O2 La1 146.0(3) . 2_556
C1 O2 La1 94.0(2) . .
La1 O2 La1 114.20(10) 2_556 .
C2 O3 La1 129.2(2) . 2_556
C13 O5 La1 142.8(3) . 1_554
C14 O6 La1 121.3(2) . .
C14 O7 La1 122.2(3) 2_656 .
La1 O1W H1WA 116.9 . .
La1 O1W H1WB 109.3 . .
H1WA O1W H1WB 111.3 . .
La1 O2W H2WA 115.9 . .
La1 O2W H2WB 109.3 . .
H2WA O2W H2WB 117.9 . .
H3WA O3W H3WB 107.4 . .
O1 C1 O2 121.0(4) . .
O1 C1 C6 118.8(4) . .
O2 C1 C6 120.2(3) . .
O1 C1 La1 60.1(2) . .
O2 C1 La1 61.1(2) . .
C6 C1 La1 174.2(3) . .
O4 C2 O3 125.5(4) . .
O4 C2 C7 118.2(4) . .
O3 C2 C7 116.2(4) . .
C4 C3 C8 119.1(4) . .
C4 C3 H3 120.4 . .
C8 C3 H3 120.4 . .
C5 C4 C3 120.2(4) . .
C5 C4 H4 119.9 . .
C3 C4 H4 119.9 . .
C4 C5 C6 121.0(4) . .
C4 C5 H5 119.5 . .
C6 C5 H5 119.5 . .
C5 C6 C7 119.7(4) . .
C5 C6 C1 118.9(3) . .
C7 C6 C1 121.4(4) . .
C8 C7 C6 117.7(4) . .
C8 C7 C2 120.6(3) . .
C6 C7 C2 121.6(4) . .
C3 C8 C7 122.2(4) . .
C3 C8 N1 117.7(4) . .
C7 C8 N1 120.1(4) . .
C10 C9 C13 120.6(4) . .
C10 C9 H9 119.7 . .
C13 C9 H9 119.7 . .
N1 C10 C9 121.6(4) . .
N1 C10 H10 119.2 . .
C9 C10 H10 119.2 . .
C12 C11 N1 121.5(4) . .
C12 C11 H11 119.3 . .
N1 C11 H11 119.3 . .
C11 C12 C13 121.2(4) . .
C11 C12 H12 119.4 . .
C13 C12 H12 119.4 . .
O5 C13 C12 123.2(4) . .
O5 C13 C9 120.9(4) . .
C12 C13 C9 115.9(3) . .
O7 C14 O6 127.0(4) 2_656 .
O7 C14 C14 116.8(5) 2_656 2_656
O6 C14 C14 116.3(4) . 2_656
C10 N1 C11 119.1(3) . .
C10 N1 C8 119.8(3) . .
C11 N1 C8 121.1(3) . .
H5WC O5W' H5WD 117.6 . .
H5WC O5W H5WA 121.9 . .
H5WC O5W H5WB 94.5 . .
H5WA O5W H5WB 86.8 . .
H4WA O4W H4WB 98.0 . .
O4W' O4W' H4WC 80.0 2_765 .
O4W' O4W' H4WD 91.4 2_765 .
H4WC O4W' H4WD 97.8 . .

loop_
_geom_bond_atom_site_label_1
_geom_bond_atom_site_label_2
_geom_bond_distance
_geom_bond_site_symmetry_2
La1 O5 2.450(3) 1_556
La1 O3 2.473(3) 2_556
La1 O2W 2.554(3) .
La1 O7 2.560(3) .
La1 O2 2.579(3) 2_556
La1 O6 2.584(3) .
La1 O1W 2.605(3) .
La1 O1 2.634(3) .
La1 O2 2.654(3) .
La1 C1 3.025(4) .
O1 C1 1.248(4) .
O2 C1 1.279(5) .
O2 La1 2.579(3) 2_556
O3 C2 1.263(5) .
O3 La1 2.473(3) 2_556
O4 C2 1.227(5) .
O5 C13 1.290(5) .
O5 La1 2.450(3) 1_554
O6 C14 1.250(5) .
O7 C14 1.242(5) 2_656
O1W H1WA 0.7196 .
O1W H1WB 0.7200 .
O2W H2WA 0.7200 .
O2W H2WB 0.7198 .
O3W H3WA 0.7201 .
O3W H3WB 0.7200 .
C1 C6 1.497(6) .
C2 C7 1.511(6) .
C3 C4 1.378(6) .
C3 C8 1.383(6) .
C3 H3 0.9300 .
C4 C5 1.373(7) .
C4 H4 0.9300 .
C5 C6 1.391(6) .
C5 H5 0.9300 .
C6 C7 1.408(5) .
C7 C8 1.390(6) .
C8 N1 1.451(5) .
C9 C10 1.358(5) .
C9 C13 1.418(6) .
C9 H9 0.9300 .
C10 N1 1.353(5) .
C10 H10 0.9300 .
C11 C12 1.346(6) .
C11 N1 1.367(5) .
C11 H11 0.9300 .
C12 C13 1.412(6) .
C12 H12 0.9300 .
C14 O7 1.242(5) 2_656
C14 C14 1.554(8) 2_656
O5W' H5WC 0.8493 .
O5W' H5WD 0.8500 .
O5W H5WC 1.2052 .
O5W H5WA 0.8501 .
O5W H5WB 0.8121 .
O4W H4WA 0.7327 .
O4W H4WB 0.8500 .
O4W' O4W' 1.46(7) 2_765
O4W' H4WC 0.8500 .
O4W' H4WD 0.8499 .

loop_
_geom_torsion_atom_site_label_1
_geom_torsion_atom_site_label_2
_geom_torsion_atom_site_label_3
_geom_torsion_atom_site_label_4
_geom_torsion
_geom_torsion_site_symmetry_1
_geom_torsion_site_symmetry_4
O5 La1 O1 C1 -177.2(3) 1_556 .
O3 La1 O1 C1 -106.1(3) 2_556 .
O2W La1 O1 C1 127.6(2) . .
O7 La1 O1 C1 103.2(3) . .
O2 La1 O1 C1 -24.1(3) 2_556 .
O6 La1 O1 C1 48.2(3) . .
O1W La1 O1 C1 -94.0(3) . .
O2 La1 O1 C1 -2.5(2) . .
O5 La1 O2 C1 9.2(3) 1_556 .
O3 La1 O2 C1 127.2(2) 2_556 .
O2W La1 O2 C1 -123.7(2) . .
O7 La1 O2 C1 -62.8(2) . .
O2 La1 O2 C1 160.5(3) 2_556 .
O6 La1 O2 C1 -124.0(2) . .
O1W La1 O2 C1 73.0(2) . .
O1 La1 O2 C1 2.5(2) . .
O5 La1 O2 La1 -151.24(11) 1_556 2_556
O3 La1 O2 La1 -33.27(16) 2_556 2_556
O2W La1 O2 La1 75.87(19) . 2_556
O7 La1 O2 La1 136.77(12) . 2_556
O2 La1 O2 La1 0.0 2_556 2_556
O6 La1 O2 La1 75.58(11) . 2_556
O1W La1 O2 La1 -87.45(12) . 2_556
O1 La1 O2 La1 -158.01(17) . 2_556
C1 La1 O2 La1 -160.5(3) . 2_556
O5 La1 O6 C14 -35.8(4) 1_556 .
O3 La1 O6 C14 -146.9(3) 2_556 .
O2W La1 O6 C14 -89.2(3) . .
O7 La1 O6 C14 -8.3(3) . .
O2 La1 O6 C14 161.3(3) 2_556 .
O1W La1 O6 C14 118.0(3) . .
O1 La1 O6 C14 52.2(3) . .
O2 La1 O6 C14 90.6(3) . .
C1 La1 O6 C14 70.1(3) . .
O5 La1 O7 C14 168.9(3) 1_556 2_656
O3 La1 O7 C14 106.4(3) 2_556 2_656
O2W La1 O7 C14 88.2(3) . 2_656
O2 La1 O7 C14 -4.6(4) 2_556 2_656
O6 La1 O7 C14 8.4(3) . 2_656
O1W La1 O7 C14 -128.8(3) . 2_656
O1 La1 O7 C14 -107.0(3) . 2_656
O2 La1 O7 C14 -60.2(3) . 2_656
C1 La1 O7 C14 -82.8(3) . 2_656
La1 O1 C1 O2 4.6(4) . .
La1 O1 C1 C6 -173.5(3) . .
La1 O2 C1 O1 142.4(3) 2_556 .
La1 O2 C1 O1 -4.6(4) . .
La1 O2 C1 C6 -39.6(6) 2_556 .
La1 O2 C1 C6 173.5(3) . .
La1 O2 C1 La1 146.9(4) 2_556 .
O5 La1 C1 O1 2.9(3) 1_556 .
O3 La1 C1 O1 101.6(3) 2_556 .
O2W La1 C1 O1 -88.2(3) . .
O7 La1 C1 O1 -70.1(2) . .
O2 La1 C1 O1 157.7(2) 2_556 .
O6 La1 C1 O1 -132.9(3) . .
O1W La1 C1 O1 76.2(3) . .
O2 La1 C1 O1 175.5(4) . .
O5 La1 C1 O2 -172.6(2) 1_556 .
O3 La1 C1 O2 -73.9(3) 2_556 .
O2W La1 C1 O2 96.3(3) . .
O7 La1 C1 O2 114.5(2) . .
O2 La1 C1 O2 -17.8(3) 2_556 .
O6 La1 C1 O2 51.6(2) . .
O1W La1 C1 O2 -99.3(2) . .
O1 La1 C1 O2 -175.5(4) . .
La1 O3 C2 O4 96.3(5) 2_556 .
La1 O3 C2 C7 -85.9(4) 2_556 .
C8 C3 C4 C5 1.5(8) . .
C3 C4 C5 C6 -3.0(8) . .
C4 C5 C6 C7 1.2(7) . .
C4 C5 C6 C1 178.6(4) . .
O1 C1 C6 C5 -29.1(6) . .
O2 C1 C6 C5 152.8(4) . .
O1 C1 C6 C7 148.2(4) . .
O2 C1 C6 C7 -29.9(6) . .
C5 C6 C7 C8 1.9(6) . .
C1 C6 C7 C8 -175.4(4) . .
C5 C6 C7 C2 178.5(4) . .
C1 C6 C7 C2 1.2(6) . .
O4 C2 C7 C8 81.1(5) . .
O3 C2 C7 C8 -96.9(5) . .
O4 C2 C7 C6 -95.4(5) . .
O3 C2 C7 C6 86.7(5) . .
C4 C3 C8 C7 1.7(8) . .
C4 C3 C8 N1 -176.9(5) . .
C6 C7 C8 C3 -3.4(7) . .
C2 C7 C8 C3 -180.0(4) . .
C6 C7 C8 N1 175.2(4) . .
C2 C7 C8 N1 -1.4(6) . .
C13 C9 C10 N1 -0.4(8) . .
N1 C11 C12 C13 0.5(8) . .
La1 O5 C13 C12 4.9(8) 1_554 .
La1 O5 C13 C9 -175.3(3) 1_554 .
C11 C12 C13 O5 178.1(5) . .
C11 C12 C13 C9 -1.8(7) . .
C10 C9 C13 O5 -178.2(5) . .
C10 C9 C13 C12 1.7(7) . .
La1 O6 C14 O7 -172.1(3) . 2_656
La1 O6 C14 C14 7.9(6) . 2_656
C9 C10 N1 C11 -0.9(7) . .
C9 C10 N1 C8 178.2(4) . .
C12 C11 N1 C10 0.9(7) . .
C12 C11 N1 C8 -178.3(4) . .
C3 C8 N1 C10 57.2(6) . .
C7 C8 N1 C10 -121.4(5) . .
C3 C8 N1 C11 -123.6(5) . .
C7 C8 N1 C11 57.7(6) . .
